data_7014915
loop_
_publ_author_name
'Franz, Daniel'
'Bolte, Michael'
'Lerner, Hans-Wolfram'
'Wagner, Matthias'

_publ_section_title
;
 Ditopic hydridoborates and hydridoboranes: bridging ligands in
 coordination polymers and versatile hydroboration reagents
;
_journal_issue 11
_journal_name_full 'Dalton Transactions'
_journal_page_first 2433
_journal_paper_doi 10.1039/c0dt01271h
_journal_volume 40
_journal_year 2011
_chemical_formula_moiety 'C18 H28 B2 O4'
_chemical_formula_sum 'C18 H28 B2 O4'
_chemical_formula_weight 330.02
_chemical_name_systematic
;
?
;
_space_group_IT_number 2
_symmetry_cell_setting triclinic
_symmetry_space_group_name_Hall '-P 1'
_symmetry_space_group_name_H-M 'P -1'
_atom_sites_solution_hydrogens geom
_atom_sites_solution_primary direct
_atom_sites_solution_secondary difmap
_audit_creation_method SHELXL-97
_cell_angle_alpha 102.329(7)
_cell_angle_beta 96.038(8)
_cell_angle_gamma 110.013(7)
_cell_formula_units_Z 2
_cell_length_a 8.3824(8)
_cell_length_b 9.8427(9)
_cell_length_c 12.8041(12)
_cell_measurement_reflns_used 14669
_cell_measurement_temperature 173(2)
_cell_measurement_theta_max 25.4
_cell_measurement_theta_min 3.9
_cell_volume 951.26(17)
_computing_cell_refinement 'X-Area (Stoe & Cie, 2001)'
_computing_data_collection 'X-Area (Stoe & Cie, 2001)'
_computing_data_reduction 'X-Area (Stoe & Cie, 2001)'
_computing_molecular_graphics 'XP in SHELXTL-Plus (Sheldrick, 1991)'
_computing_publication_material SHELXL97
_computing_structure_refinement 'SHELXL97 (Sheldrick, 1997) '
_computing_structure_solution 'SHELXS97 (Sheldrick, 1990) '
_diffrn_ambient_temperature 173(2)
_diffrn_measured_fraction_theta_full 0.996
_diffrn_measured_fraction_theta_max 0.995
_diffrn_measurement_device_type 'STOE IPDS II two-circle-diffractometer'
_diffrn_measurement_method \w
_diffrn_radiation_monochromator graphite
_diffrn_radiation_source 'fine-focus sealed tube'
_diffrn_radiation_type MoK\a
_diffrn_radiation_wavelength 0.71073
_diffrn_reflns_av_R_equivalents 0.0378
_diffrn_reflns_av_sigmaI/netI 0.0267
_diffrn_reflns_limit_h_max 10
_diffrn_reflns_limit_h_min -10
_diffrn_reflns_limit_k_max 11
_diffrn_reflns_limit_k_min -11
_diffrn_reflns_limit_l_max 15
_diffrn_reflns_limit_l_min -15
_diffrn_reflns_number 14687
_diffrn_reflns_theta_full 25.00
_diffrn_reflns_theta_max 25.55
_diffrn_reflns_theta_min 3.82
_diffrn_standards_number 0
_exptl_absorpt_coefficient_mu 0.077
_exptl_absorpt_correction_type none
_exptl_crystal_colour colourless
_exptl_crystal_density_diffrn 1.152
_exptl_crystal_density_method 'not measured'
_exptl_crystal_description block
_exptl_crystal_F_000 356
_exptl_crystal_size_max 0.25
_exptl_crystal_size_mid 0.24
_exptl_crystal_size_min 0.22
_refine_diff_density_max 0.234
_refine_diff_density_min -0.156
_refine_diff_density_rms 0.035
_refine_ls_extinction_coef 0.037(4)
_refine_ls_extinction_expression Fc^*^=kFc[1+0.001xFc^2^\l^3^/sin(2\q)]^-1/4^
_refine_ls_extinction_method SHELXL
_refine_ls_goodness_of_fit_ref 1.024
_refine_ls_hydrogen_treatment constr
_refine_ls_matrix_type full
_refine_ls_number_parameters 218
_refine_ls_number_reflns 3545
_refine_ls_number_restraints 0
_refine_ls_restrained_S_all 1.024
_refine_ls_R_factor_all 0.0494
_refine_ls_R_factor_gt 0.0385
_refine_ls_shift/su_max 0.000
_refine_ls_shift/su_mean 0.000
_refine_ls_structure_factor_coef Fsqd
_refine_ls_weighting_details 'calc w=1/[\s^2^(Fo^2^)+(0.0495P)^2^+0.2211P] where P=(Fo^2^+2Fc^2^)/3'
_refine_ls_weighting_scheme calc
_refine_ls_wR_factor_gt 0.0928
_refine_ls_wR_factor_ref 0.0973
_reflns_number_gt 2922
_reflns_number_total 3545
_reflns_threshold_expression I>2\s(I)
_cod_data_source_file C0DT01271H.TXT
_cod_data_source_block wa780
_cod_depositor_comments
;
The following automatic conversions were performed:
'_symmetry_cell_setting' value 'Triclinic' changed to 'triclinic'
according to '/home/saulius/struct/CIF-dictionaries/cif_core.dic'
dictionary named 'cif_core.dic' version 2.4.1 from 2010-06-29.

Automatic conversion script
Id: cif_fix_enum 1555 2011-01-17 13:19:09Z saulius 
;
_cod_original_cell_volume 951.26(15)
_cod_database_code 7014915

loop_
_symmetry_equiv_pos_as_xyz
'x, y, z'
'-x, -y, -z'

loop_
_atom_site_label
_atom_site_type_symbol
_atom_site_fract_x
_atom_site_fract_y
_atom_site_fract_z
_atom_site_U_iso_or_equiv
_atom_site_adp_type
_atom_site_occupancy
_atom_site_symmetry_multiplicity
_atom_site_calc_flag
_atom_site_refinement_flags
_atom_site_disorder_assembly
_atom_site_disorder_group
B1 B 0.40796(18) 0.25976(16) 0.59948(12) 0.0227(3) Uani 1 1 d . . .
O1 O 0.29679(12) 0.30451(10) 0.54243(7) 0.0269(2) Uani 1 1 d . . .
O2 O 0.46902(13) 0.34248(10) 0.70567(8) 0.0294(2) Uani 1 1 d . . .
C1 C 0.25870(17) 0.41613(15) 0.62118(11) 0.0265(3) Uani 1 1 d . . .
C2 C 0.41676(18) 0.47279(15) 0.71793(11) 0.0272(3) Uani 1 1 d . . .
C11 C 0.2433(2) 0.53468(18) 0.56575(14) 0.0422(4) Uani 1 1 d . . .
H11A H 0.3554 0.5883 0.5488 0.063 Uiso 1 1 calc R . .
H11B H 0.2083 0.6059 0.6145 0.063 Uiso 1 1 calc R . .
H11C H 0.1564 0.4861 0.4982 0.063 Uiso 1 1 calc R . .
C12 C 0.0852(2) 0.33254(19) 0.64844(15) 0.0452(4) Uani 1 1 d . . .
H12A H 0.0960 0.2564 0.6840 0.068 Uiso 1 1 calc R . .
H12B H -0.0025 0.2838 0.5812 0.068 Uiso 1 1 calc R . .
H12C H 0.0505 0.4037 0.6976 0.068 Uiso 1 1 calc R . .
C21 C 0.3746(2) 0.50824(19) 0.83111(13) 0.0430(4) Uani 1 1 d . . .
H21A H 0.2752 0.4236 0.8372 0.065 Uiso 1 1 calc R . .
H21B H 0.3465 0.5985 0.8426 0.065 Uiso 1 1 calc R . .
H21C H 0.4748 0.5254 0.8862 0.065 Uiso 1 1 calc R . .
C22 C 0.57091(19) 0.60262(17) 0.70646(15) 0.0404(4) Uani 1 1 d . . .
H22A H 0.5959 0.5784 0.6332 0.061 Uiso 1 1 calc R . .
H22B H 0.6721 0.6196 0.7608 0.061 Uiso 1 1 calc R . .
H22C H 0.5440 0.6934 0.7180 0.061 Uiso 1 1 calc R . .
C31 C 0.45805(16) 0.12462(14) 0.54704(10) 0.0220(3) Uani 1 1 d . . .
C32 C 0.60163(17) 0.10300(15) 0.59640(11) 0.0255(3) Uani 1 1 d . . .
H32 H 0.6720 0.1729 0.6623 0.031 Uiso 1 1 calc R . .
C33 C 0.64249(17) -0.01913(15) 0.55038(11) 0.0259(3) Uani 1 1 d . . .
H33 H 0.7403 -0.0315 0.5855 0.031 Uiso 1 1 calc R . .
B1A B 0.09753(18) 0.75944(16) 0.90186(12) 0.0229(3) Uani 1 1 d . . .
O1A O 0.23088(12) 0.89322(10) 0.95239(7) 0.0271(2) Uani 1 1 d . . .
O2A O 0.01856(12) 0.75489(10) 0.80108(8) 0.0274(2) Uani 1 1 d . . .
C1A C 0.26376(17) 0.97996(14) 0.87103(10) 0.0250(3) Uani 1 1 d . . .
C2A C 0.08552(17) 0.90917(14) 0.78961(11) 0.0242(3) Uani 1 1 d . . .
C11A C 0.3201(2) 1.14531(16) 0.92897(13) 0.0395(4) Uani 1 1 d . . .
H11D H 0.2252 1.1629 0.9607 0.059 Uiso 1 1 calc R . .
H11E H 0.3503 1.2050 0.8766 0.059 Uiso 1 1 calc R . .
H11F H 0.4211 1.1747 0.9870 0.059 Uiso 1 1 calc R . .
C12A C 0.41041(18) 0.95186(18) 0.82116(12) 0.0341(3) Uani 1 1 d . . .
H12D H 0.3735 0.8451 0.7839 0.051 Uiso 1 1 calc R . .
H12E H 0.5118 0.9811 0.8788 0.051 Uiso 1 1 calc R . .
H12F H 0.4404 1.0113 0.7687 0.051 Uiso 1 1 calc R . .
C21A C 0.09597(19) 0.90136(16) 0.67068(11) 0.0306(3) Uani 1 1 d . . .
H21D H 0.1793 0.8560 0.6499 0.046 Uiso 1 1 calc R . .
H21E H 0.1335 1.0028 0.6607 0.046 Uiso 1 1 calc R . .
H21F H -0.0182 0.8402 0.6248 0.046 Uiso 1 1 calc R . .
C22A C -0.0444(2) 0.97923(18) 0.82275(13) 0.0358(3) Uani 1 1 d . . .
H22D H -0.0508 0.9836 0.8993 0.054 Uiso 1 1 calc R . .
H22E H -0.1587 0.9182 0.7769 0.054 Uiso 1 1 calc R . .
H22F H -0.0072 1.0810 0.8133 0.054 Uiso 1 1 calc R . .
C31A C 0.04431(16) 0.62400(14) 0.95387(10) 0.0232(3) Uani 1 1 d . . .
C32A C -0.09731(17) 0.49029(15) 0.90176(11) 0.0255(3) Uani 1 1 d . . .
H32A H -0.1647 0.4826 0.8347 0.031 Uiso 1 1 calc R . .
C33A C -0.14013(17) 0.36880(15) 0.94709(11) 0.0262(3) Uani 1 1 d . . .
H33A H -0.2361 0.2794 0.9102 0.031 Uiso 1 1 calc R . .

loop_
_atom_site_aniso_label
_atom_site_aniso_U_11
_atom_site_aniso_U_22
_atom_site_aniso_U_33
_atom_site_aniso_U_23
_atom_site_aniso_U_13
_atom_site_aniso_U_12
B1 0.0231(7) 0.0202(7) 0.0270(7) 0.0080(6) 0.0091(6) 0.0086(6)
O1 0.0296(5) 0.0258(5) 0.0276(5) 0.0025(4) 0.0044(4) 0.0165(4)
O2 0.0393(6) 0.0250(5) 0.0286(5) 0.0034(4) 0.0031(4) 0.0209(4)
C1 0.0253(7) 0.0225(7) 0.0332(7) 0.0025(6) 0.0075(5) 0.0133(5)
C2 0.0318(7) 0.0205(7) 0.0321(7) 0.0036(5) 0.0048(6) 0.0156(6)
C11 0.0484(9) 0.0375(9) 0.0466(9) 0.0082(7) 0.0002(7) 0.0278(8)
C12 0.0299(8) 0.0406(9) 0.0587(11) 0.0011(8) 0.0164(7) 0.0106(7)
C21 0.0658(11) 0.0379(9) 0.0320(8) 0.0019(7) 0.0098(7) 0.0319(8)
C22 0.0286(8) 0.0248(8) 0.0625(11) 0.0043(7) 0.0033(7) 0.0096(6)
C31 0.0251(6) 0.0198(6) 0.0255(6) 0.0089(5) 0.0108(5) 0.0101(5)
C32 0.0265(7) 0.0241(7) 0.0238(6) 0.0026(5) 0.0040(5) 0.0096(5)
C33 0.0258(7) 0.0276(7) 0.0279(7) 0.0077(5) 0.0047(5) 0.0145(6)
B1A 0.0233(7) 0.0218(7) 0.0255(7) 0.0093(6) 0.0072(6) 0.0084(6)
O1A 0.0331(5) 0.0224(5) 0.0225(5) 0.0114(4) 0.0035(4) 0.0036(4)
O2A 0.0283(5) 0.0191(5) 0.0309(5) 0.0123(4) 0.0003(4) 0.0024(4)
C1A 0.0310(7) 0.0204(7) 0.0229(6) 0.0118(5) 0.0053(5) 0.0051(5)
C2A 0.0285(7) 0.0175(6) 0.0271(7) 0.0114(5) 0.0053(5) 0.0059(5)
C11A 0.0522(10) 0.0213(7) 0.0354(8) 0.0083(6) 0.0029(7) 0.0033(7)
C12A 0.0276(7) 0.0376(8) 0.0372(8) 0.0174(7) 0.0066(6) 0.0080(6)
C21A 0.0377(8) 0.0299(7) 0.0258(7) 0.0116(6) 0.0040(6) 0.0130(6)
C22A 0.0387(8) 0.0386(8) 0.0414(8) 0.0213(7) 0.0145(7) 0.0198(7)
C31A 0.0242(6) 0.0225(7) 0.0272(7) 0.0114(5) 0.0099(5) 0.0098(5)
C32A 0.0254(7) 0.0260(7) 0.0263(7) 0.0119(5) 0.0046(5) 0.0083(5)
C33A 0.0247(7) 0.0215(7) 0.0296(7) 0.0094(5) 0.0053(5) 0.0039(5)

loop_
_atom_type_symbol
_atom_type_description
_atom_type_scat_dispersion_real
_atom_type_scat_dispersion_imag
_atom_type_scat_source
C C 0.0033 0.0016 'International Tables Vol C Tables 4.2.6.8 and 6.1.1.4'
H H 0.0000 0.0000 'International Tables Vol C Tables 4.2.6.8 and 6.1.1.4'
B B 0.0013 0.0007 'International Tables Vol C Tables 4.2.6.8 and 6.1.1.4'
O O 0.0106 0.0060 'International Tables Vol C Tables 4.2.6.8 and 6.1.1.4'

loop_
_geom_angle_atom_site_label_1
_geom_angle_atom_site_label_2
_geom_angle_atom_site_label_3
_geom_angle
_geom_angle_site_symmetry_1
_geom_angle_site_symmetry_3
_geom_angle_publ_flag
O2 B1 O1 113.88(11) . . ?
O2 B1 C31 123.61(12) . . ?
O1 B1 C31 122.51(12) . . ?
B1 O1 C1 107.19(10) . . ?
B1 O2 C2 106.88(10) . . ?
O1 C1 C11 107.91(11) . . ?
O1 C1 C12 106.34(11) . . ?
C11 C1 C12 109.93(13) . . ?
O1 C1 C2 102.34(9) . . ?
C11 C1 C2 115.10(12) . . ?
C12 C1 C2 114.38(13) . . ?
O2 C2 C22 106.67(11) . . ?
O2 C2 C21 108.19(11) . . ?
C22 C2 C21 110.46(13) . . ?
O2 C2 C1 102.28(10) . . ?
C22 C2 C1 113.45(12) . . ?
C21 C2 C1 115.01(12) . . ?
C1 C11 H11A 109.5 . . ?
C1 C11 H11B 109.5 . . ?
H11A C11 H11B 109.5 . . ?
C1 C11 H11C 109.5 . . ?
H11A C11 H11C 109.5 . . ?
H11B C11 H11C 109.5 . . ?
C1 C12 H12A 109.5 . . ?
C1 C12 H12B 109.5 . . ?
H12A C12 H12B 109.5 . . ?
C1 C12 H12C 109.5 . . ?
H12A C12 H12C 109.5 . . ?
H12B C12 H12C 109.5 . . ?
C2 C21 H21A 109.5 . . ?
C2 C21 H21B 109.5 . . ?
H21A C21 H21B 109.5 . . ?
C2 C21 H21C 109.5 . . ?
H21A C21 H21C 109.5 . . ?
H21B C21 H21C 109.5 . . ?
C2 C22 H22A 109.5 . . ?
C2 C22 H22B 109.5 . . ?
H22A C22 H22B 109.5 . . ?
C2 C22 H22C 109.5 . . ?
H22A C22 H22C 109.5 . . ?
H22B C22 H22C 109.5 . . ?
C32 C31 C33 117.80(12) . 2_656 ?
C32 C31 B1 121.51(12) . . ?
C33 C31 B1 120.68(12) 2_656 . ?
C33 C32 C31 120.98(12) . . ?
C33 C32 H32 119.5 . . ?
C31 C32 H32 119.5 . . ?
C32 C33 C31 121.22(12) . 2_656 ?
C32 C33 H33 119.4 . . ?
C31 C33 H33 119.4 2_656 . ?
O1A B1A O2A 113.61(11) . . ?
O1A B1A C31A 122.79(12) . . ?
O2A B1A C31A 123.58(12) . . ?
B1A O1A C1A 106.87(10) . . ?
B1A O2A C2A 106.84(10) . . ?
O1A C1A C11A 108.57(11) . . ?
O1A C1A C12A 106.66(11) . . ?
C11A C1A C12A 109.76(12) . . ?
O1A C1A C2A 102.09(10) . . ?
C11A C1A C2A 115.57(12) . . ?
C12A C1A C2A 113.44(11) . . ?
O2A C2A C21A 108.41(10) . . ?
O2A C2A C22A 106.78(10) . . ?
C21A C2A C22A 109.92(11) . . ?
O2A C2A C1A 101.96(10) . . ?
C21A C2A C1A 115.29(11) . . ?
C22A C2A C1A 113.71(11) . . ?
C1A C11A H11D 109.5 . . ?
C1A C11A H11E 109.5 . . ?
H11D C11A H11E 109.5 . . ?
C1A C11A H11F 109.5 . . ?
H11D C11A H11F 109.5 . . ?
H11E C11A H11F 109.5 . . ?
C1A C12A H12D 109.5 . . ?
C1A C12A H12E 109.5 . . ?
H12D C12A H12E 109.5 . . ?
C1A C12A H12F 109.5 . . ?
H12D C12A H12F 109.5 . . ?
H12E C12A H12F 109.5 . . ?
C2A C21A H21D 109.5 . . ?
C2A C21A H21E 109.5 . . ?
H21D C21A H21E 109.5 . . ?
C2A C21A H21F 109.5 . . ?
H21D C21A H21F 109.5 . . ?
H21E C21A H21F 109.5 . . ?
C2A C22A H22D 109.5 . . ?
C2A C22A H22E 109.5 . . ?
H22D C22A H22E 109.5 . . ?
C2A C22A H22F 109.5 . . ?
H22D C22A H22F 109.5 . . ?
H22E C22A H22F 109.5 . . ?
C33A C31A C32A 117.87(12) 2_567 . ?
C33A C31A B1A 120.74(12) 2_567 . ?
C32A C31A B1A 121.36(12) . . ?
C33A C32A C31A 120.87(13) . . ?
C33A C32A H32A 119.6 . . ?
C31A C32A H32A 119.6 . . ?
C32A C33A C31A 121.26(12) . 2_567 ?
C32A C33A H33A 119.4 . . ?
C31A C33A H33A 119.4 2_567 . ?

loop_
_geom_bond_atom_site_label_1
_geom_bond_atom_site_label_2
_geom_bond_distance
_geom_bond_site_symmetry_2
_geom_bond_publ_flag
B1 O2 1.3672(17) . ?
B1 O1 1.3679(17) . ?
B1 C31 1.5674(19) . ?
O1 C1 1.4698(15) . ?
O2 C2 1.4746(16) . ?
C1 C11 1.523(2) . ?
C1 C12 1.525(2) . ?
C1 C2 1.5668(19) . ?
C2 C22 1.521(2) . ?
C2 C21 1.524(2) . ?
C11 H11A 0.9800 . ?
C11 H11B 0.9800 . ?
C11 H11C 0.9800 . ?
C12 H12A 0.9800 . ?
C12 H12B 0.9800 . ?
C12 H12C 0.9800 . ?
C21 H21A 0.9800 . ?
C21 H21B 0.9800 . ?
C21 H21C 0.9800 . ?
C22 H22A 0.9800 . ?
C22 H22B 0.9800 . ?
C22 H22C 0.9800 . ?
C31 C32 1.4021(18) . ?
C31 C33 1.4039(19) 2_656 ?
C32 C33 1.3897(18) . ?
C32 H32 0.9500 . ?
C33 C31 1.4039(19) 2_656 ?
C33 H33 0.9500 . ?
B1A O1A 1.3706(17) . ?
B1A O2A 1.3713(17) . ?
B1A C31A 1.5667(19) . ?
O1A C1A 1.4729(15) . ?
O2A C2A 1.4737(15) . ?
C1A C11A 1.5188(19) . ?
C1A C12A 1.522(2) . ?
C1A C2A 1.5666(18) . ?
C2A C21A 1.5216(18) . ?
C2A C22A 1.5259(19) . ?
C11A H11D 0.9800 . ?
C11A H11E 0.9800 . ?
C11A H11F 0.9800 . ?
C12A H12D 0.9800 . ?
C12A H12E 0.9800 . ?
C12A H12F 0.9800 . ?
C21A H21D 0.9800 . ?
C21A H21E 0.9800 . ?
C21A H21F 0.9800 . ?
C22A H22D 0.9800 . ?
C22A H22E 0.9800 . ?
C22A H22F 0.9800 . ?
C31A C33A 1.4023(19) 2_567 ?
C31A C32A 1.4055(19) . ?
C32A C33A 1.3937(18) . ?
C32A H32A 0.9500 . ?
C33A C31A 1.4023(19) 2_567 ?
C33A H33A 0.9500 . ?

loop_
_geom_torsion_atom_site_label_1
_geom_torsion_atom_site_label_2
_geom_torsion_atom_site_label_3
_geom_torsion_atom_site_label_4
_geom_torsion
_geom_torsion_site_symmetry_1
_geom_torsion_site_symmetry_2
_geom_torsion_site_symmetry_3
_geom_torsion_site_symmetry_4
_geom_torsion_publ_flag
O2 B1 O1 C1 -8.46(15) . . . . ?
C31 B1 O1 C1 170.94(12) . . . . ?
O1 B1 O2 C2 -10.07(15) . . . . ?
C31 B1 O2 C2 170.54(12) . . . . ?
B1 O1 C1 C11 143.59(12) . . . . ?
B1 O1 C1 C12 -98.51(13) . . . . ?
B1 O1 C1 C2 21.79(13) . . . . ?
B1 O2 C2 C22 -96.71(13) . . . . ?
B1 O2 C2 C21 144.45(12) . . . . ?
B1 O2 C2 C1 22.65(13) . . . . ?
O1 C1 C2 O2 -26.65(12) . . . . ?
C11 C1 C2 O2 -143.39(12) . . . . ?
C12 C1 C2 O2 87.89(13) . . . . ?
O1 C1 C2 C22 87.84(13) . . . . ?
C11 C1 C2 C22 -28.91(16) . . . . ?
C12 C1 C2 C22 -157.62(12) . . . . ?
O1 C1 C2 C21 -143.64(12) . . . . ?
C11 C1 C2 C21 99.61(15) . . . . ?
C12 C1 C2 C21 -29.11(17) . . . . ?
O2 B1 C31 C32 -16.6(2) . . . . ?
O1 B1 C31 C32 164.03(12) . . . . ?
O2 B1 C31 C33 162.05(12) . . . 2_656 ?
O1 B1 C31 C33 -17.29(19) . . . 2_656 ?
C33 C31 C32 C33 -0.2(2) 2_656 . . . ?
B1 C31 C32 C33 178.55(12) . . . . ?
C31 C32 C33 C31 0.2(2) . . . 2_656 ?
O2A B1A O1A C1A -9.62(15) . . . . ?
C31A B1A O1A C1A 169.02(12) . . . . ?
O1A B1A O2A C2A -10.29(15) . . . . ?
C31A B1A O2A C2A 171.08(11) . . . . ?
B1A O1A C1A C11A 146.26(12) . . . . ?
B1A O1A C1A C12A -95.52(12) . . . . ?
B1A O1A C1A C2A 23.74(13) . . . . ?
B1A O2A C2A C21A 146.14(11) . . . . ?
B1A O2A C2A C22A -95.47(12) . . . . ?
B1A O2A C2A C1A 24.08(12) . . . . ?
O1A C1A C2A O2A -28.68(12) . . . . ?
C11A C1A C2A O2A -146.30(11) . . . . ?
C12A C1A C2A O2A 85.68(12) . . . . ?
O1A C1A C2A C21A -145.89(11) . . . . ?
C11A C1A C2A C21A 96.50(14) . . . . ?
C12A C1A C2A C21A -31.52(16) . . . . ?
O1A C1A C2A C22A 85.86(12) . . . . ?
C11A C1A C2A C22A -31.75(16) . . . . ?
C12A C1A C2A C22A -159.77(12) . . . . ?
O1A B1A C31A C33A -4.25(19) . . . 2_567 ?
O2A B1A C31A C33A 174.26(12) . . . 2_567 ?
O1A B1A C31A C32A 177.54(12) . . . . ?
O2A B1A C31A C32A -3.9(2) . . . . ?
C33A C31A C32A C33A -0.3(2) 2_567 . . . ?
B1A C31A C32A C33A 177.94(12) . . . . ?
C31A C32A C33A C31A 0.3(2) . . . 2_567 ?
